data_7229389
loop_
_publ_author_name
'Chen, Jing-Min'
'Zhou, Qian-Kun'
'Hou, Yi-Xuan'
'Liu, Dong'

_publ_section_title
;
 Single-crystal-to-single-crystal conversions of two metal-mediated
 photoreactive coordination polymers based on stereoselective [2+2]
 photocycloaddition reactions
;
_journal_name_full CrystEngComm
_journal_paper_doi 10.1039/C7CE01402C
_journal_year 2017
_chemical_formula_moiety 'C21 H18 N2 O5 Zn, H2 O'
_chemical_formula_sum 'C21 H20 N2 O6 Zn'
_chemical_formula_weight 461.78
_space_group_crystal_system triclinic
_space_group_IT_number 2
_space_group_name_Hall '-P 1'
_space_group_name_H-M_alt 'P -1'
_symmetry_space_group_name_Hall '-P 1'
_symmetry_space_group_name_H-M 'P -1'
_atom_sites_solution_hydrogens mixed
_audit_creation_method SHELXL-2014/7
_audit_update_record
;
2017-10-12 deposited with the CCDC.
2017-10-24 downloaded from the CCDC.
;
_cell_angle_alpha 86.48(3)
_cell_angle_beta 85.66(3)
_cell_angle_gamma 79.80(3)
_cell_formula_units_Z 2
_cell_length_a 9.1976(18)
_cell_length_b 10.206(2)
_cell_length_c 10.783(2)
_cell_measurement_reflns_used 17286
_cell_measurement_temperature 223(2)
_cell_measurement_theta_max 27.53
_cell_measurement_theta_min 3.052
_cell_volume 992.2(3)
_computing_cell_refinement 'SMART (Bruker, 2001)'
_computing_data_collection 'SMART (Bruker, 2001)'
_computing_data_reduction 'SAINT-Plus (Bruker, 2009)'
_computing_molecular_graphics 'DIAMOND (Brandenburg, 2010)'
_computing_structure_refinement 'SHELXL2014 (Sheldrick, 2015)'
_computing_structure_solution 'SHELXL-2014/7 (Sheldrick, 2015)'
_diffrn_ambient_temperature 223(2)
_diffrn_measured_fraction_theta_full 0.994
_diffrn_measured_fraction_theta_max 0.987
_diffrn_measurement_device_type 'CCD area detector'
_diffrn_measurement_method 'phi and omega scans'
_diffrn_radiation_type MoK\a
_diffrn_radiation_wavelength 0.71073
_diffrn_reflns_av_R_equivalents 0.0292
_diffrn_reflns_av_unetI/netI 0.0280
_diffrn_reflns_Laue_measured_fraction_full 0.994
_diffrn_reflns_Laue_measured_fraction_max 0.987
_diffrn_reflns_limit_h_max 11
_diffrn_reflns_limit_h_min -11
_diffrn_reflns_limit_k_max 13
_diffrn_reflns_limit_k_min -13
_diffrn_reflns_limit_l_max 12
_diffrn_reflns_limit_l_min -14
_diffrn_reflns_number 17286
_diffrn_reflns_point_group_measured_fraction_full 0.994
_diffrn_reflns_point_group_measured_fraction_max 0.987
_diffrn_reflns_theta_full 25.242
_diffrn_reflns_theta_max 27.515
_diffrn_reflns_theta_min 3.206
_diffrn_source 'fine-focus sealed tube'
_exptl_absorpt_coefficient_mu 1.280
_exptl_absorpt_correction_T_max 0.884
_exptl_absorpt_correction_T_min 0.832
_exptl_absorpt_correction_type multi-scan
_exptl_absorpt_process_details 'SADABS; Bruker, 2008'
_exptl_crystal_colour colorless
_exptl_crystal_density_diffrn 1.546
_exptl_crystal_description block
_exptl_crystal_F_000 476
_exptl_crystal_size_max 0.150
_exptl_crystal_size_mid 0.110
_exptl_crystal_size_min 0.090
_refine_diff_density_max 1.031
_refine_diff_density_min -0.713
_refine_diff_density_rms 0.069
_refine_ls_extinction_method none
_refine_ls_goodness_of_fit_ref 1.092
_refine_ls_hydrogen_treatment constr
_refine_ls_matrix_type full
_refine_ls_number_parameters 282
_refine_ls_number_reflns 4500
_refine_ls_number_restraints 0
_refine_ls_restrained_S_all 1.092
_refine_ls_R_factor_all 0.0540
_refine_ls_R_factor_gt 0.0446
_refine_ls_shift/su_max 0.001
_refine_ls_shift/su_mean 0.000
_refine_ls_structure_factor_coef Fsqd
_refine_ls_weighting_details 'w=1/[\s^2^(Fo^2^)+(0.0362P)^2^+1.3320P] where P=(Fo^2^+2Fc^2^)/3'
_refine_ls_weighting_scheme calc
_refine_ls_wR_factor_gt 0.1000
_refine_ls_wR_factor_ref 0.1054
_reflns_Friedel_coverage 0.000
_reflns_number_gt 3928
_reflns_number_total 4500
_reflns_threshold_expression 'I > 2\s(I)'
_cod_data_source_file c7ce01402c2.cif
_cod_data_source_block 1554531
_cod_database_code 7229389
_shelx_shelxl_version_number 2014/7
_shelx_space_group_comment
;
The symmetry employed for this shelxl refinement is uniquely defined
by the following loop, which should always be used as a source of
symmetry information in preference to the above space-group names.
They are only intended as comments.
;
_shelx_estimated_absorpt_t_min 0.831
_shelx_estimated_absorpt_t_max 0.894

loop_
_space_group_symop_operation_xyz
'x, y, z'
'-x, -y, -z'

loop_
_atom_site_label
_atom_site_type_symbol
_atom_site_fract_x
_atom_site_fract_y
_atom_site_fract_z
_atom_site_U_iso_or_equiv
_atom_site_adp_type
_atom_site_occupancy
_atom_site_site_symmetry_order
_atom_site_calc_flag
_atom_site_refinement_flags_posn
_atom_site_refinement_flags_adp
_atom_site_refinement_flags_occupancy
_atom_site_disorder_assembly
_atom_site_disorder_group
Zn1 Zn 0.45658(3) 0.55665(3) 0.22251(3) 0.03333(11) Uani 1 1 d . . . . .
N1 N 0.6809(2) 0.5079(2) 0.21005(19) 0.0270(4) Uani 1 1 d . . . . .
N2 N 1.1648(3) 0.7126(3) 0.5036(2) 0.0405(6) Uani 1 1 d . . . . .
O1 O 0.3853(2) 0.41131(17) 0.1450(2) 0.0390(5) Uani 1 1 d . . . . .
O2 O 0.416(3) 0.2853(9) 0.3258(8) 0.044(4) Uani 0.41(4) 1 d . . P A 1
O2' O 0.493(3) 0.2717(7) 0.282(2) 0.077(7) Uani 0.59(4) 1 d . . P A 2
O3 O 0.4854(3) -0.2140(2) 0.2690(2) 0.0544(6) Uani 1 1 d . . . . .
O4 O 0.3554(3) -0.28289(19) 0.1322(2) 0.0486(5) Uani 1 1 d . . . . .
O5 O 0.3916(2) 0.5332(2) 0.40384(19) 0.0420(5) Uani 1 1 d . . . . .
H1W H 0.3894 0.4514 0.3951 0.063 Uiso 1 1 d R U . . .
H2W H 0.3158 0.5863 0.4313 0.063 Uiso 1 1 d R U . . .
O6 O 0.3827(6) 0.1396(8) 0.5356(5) 0.194(3) Uani 1 1 d . . . . .
H3W H 0.3932 0.2165 0.5052 0.290 Uiso 1 1 d R U . . .
H4W H 0.4421 0.1428 0.5916 0.290 Uiso 1 1 d R U . . .
C1 C 0.7468(3) 0.4343(3) 0.1168(2) 0.0359(6) Uani 1 1 d . . . . .
H1 H 0.6886 0.4077 0.0582 0.043 Uiso 1 1 calc R U . . .
C2 C 0.8978(4) 0.3968(4) 0.1044(3) 0.0515(8) Uani 1 1 d . . . . .
H2 H 0.9428 0.3482 0.0363 0.062 Uiso 1 1 calc R U . . .
C3 C 0.9829(3) 0.4312(4) 0.1934(3) 0.0482(8) Uani 1 1 d . . . . .
H3 H 1.0865 0.4068 0.1852 0.058 Uiso 1 1 calc R U . . .
C4 C 0.9164(3) 0.5016(3) 0.2949(2) 0.0307(5) Uani 1 1 d . . . . .
C5 C 0.7644(3) 0.5413(2) 0.2968(2) 0.0269(5) Uani 1 1 d . . . . .
H5 H 0.7171 0.5940 0.3616 0.032 Uiso 1 1 calc R U . . .
C6 C 1.0116(3) 0.5209(3) 0.3980(2) 0.0320(6) Uani 1 1 d . . . . .
H6 H 1.1032 0.5506 0.3619 0.038 Uiso 1 1 calc R U . . .
C7 C 0.9470(3) 0.6056(3) 0.5100(2) 0.0320(6) Uani 1 1 d . . . . .
H7 H 0.8383 0.6329 0.5081 0.038 Uiso 1 1 calc R U . . .
C8 C 1.0194(3) 0.7208(3) 0.5351(2) 0.0346(6) Uani 1 1 d . . . . .
C9 C 0.9409(4) 0.8246(3) 0.6026(3) 0.0503(8) Uani 1 1 d . . . . .
H9 H 0.8390 0.8291 0.6228 0.060 Uiso 1 1 calc R U . . .
C10 C 1.0134(5) 0.9213(4) 0.6399(4) 0.0683(11) Uani 1 1 d . . . . .
H10 H 0.9619 0.9914 0.6871 0.082 Uiso 1 1 calc R U . . .
C11 C 1.1618(5) 0.9138(4) 0.6073(4) 0.0689(11) Uani 1 1 d . . . . .
H11 H 1.2138 0.9785 0.6312 0.083 Uiso 1 1 calc R U . . .
C12 C 1.2324(4) 0.8089(4) 0.5385(4) 0.0576(9) Uani 1 1 d . . . . .
H12 H 1.3335 0.8047 0.5148 0.069 Uiso 1 1 calc R U . . .
C13 C 0.3634(3) 0.1842(2) 0.1380(3) 0.0306(5) Uani 1 1 d . . . . .
C14 C 0.2810(3) 0.2084(2) 0.0341(2) 0.0318(5) Uani 1 1 d . . . . .
H14 H 0.2572 0.2960 0.0004 0.038 Uiso 1 1 calc R U . . .
C15 C 0.2327(3) 0.1059(3) -0.0214(3) 0.0377(6) Uani 1 1 d . . . . .
C16 C 0.2723(3) -0.0234(3) 0.0286(3) 0.0391(6) Uani 1 1 d . . . . .
H16 H 0.2414 -0.0941 -0.0080 0.047 Uiso 1 1 calc R U . . .
C17 C 0.3567(3) -0.0500(2) 0.1318(3) 0.0333(6) Uani 1 1 d . . . . .
C18 C 0.4013(3) 0.0547(2) 0.1871(3) 0.0336(6) Uani 1 1 d . . . . .
H18 H 0.4571 0.0377 0.2577 0.040 Uiso 1 1 calc R U . . .
C19 C 0.4077(3) 0.2976(3) 0.2009(3) 0.0431(7) Uani 1 1 d . . . . .
C20 C 0.4025(3) -0.1897(3) 0.1821(3) 0.0383(6) Uani 1 1 d . . . . .
C21 C 0.1424(5) 0.1340(4) -0.1346(3) 0.0654(11) Uani 1 1 d . . . . .
H21A H 0.0772 0.2195 -0.1279 0.098 Uiso 1 1 calc R U . . .
H21B H 0.0837 0.0645 -0.1393 0.098 Uiso 1 1 calc R U . . .
H21C H 0.2082 0.1361 -0.2090 0.098 Uiso 1 1 calc R U . . .

loop_
_atom_site_aniso_label
_atom_site_aniso_U_11
_atom_site_aniso_U_22
_atom_site_aniso_U_33
_atom_site_aniso_U_23
_atom_site_aniso_U_13
_atom_site_aniso_U_12
Zn1 0.03105(17) 0.03019(17) 0.04104(19) -0.00537(12) -0.01322(13) -0.00572(12)
N1 0.0284(10) 0.0245(10) 0.0301(11) -0.0007(8) -0.0086(8) -0.0073(8)
N2 0.0348(12) 0.0490(14) 0.0413(13) -0.0100(11) -0.0052(10) -0.0130(11)
O1 0.0469(11) 0.0184(8) 0.0550(12) -0.0026(8) -0.0165(10) -0.0091(8)
O2 0.065(8) 0.030(3) 0.039(4) -0.002(2) -0.016(4) -0.010(4)
O2' 0.103(11) 0.031(2) 0.111(11) 0.006(4) -0.079(10) -0.017(4)
O3 0.0729(16) 0.0267(10) 0.0624(15) 0.0001(10) -0.0161(13) -0.0016(10)
O4 0.0599(14) 0.0195(9) 0.0677(15) -0.0073(9) -0.0100(11) -0.0066(9)
O5 0.0441(11) 0.0383(11) 0.0446(12) -0.0060(9) -0.0016(9) -0.0088(9)
O6 0.140(4) 0.342(9) 0.137(4) -0.025(5) -0.051(4) -0.122(5)
C1 0.0424(15) 0.0397(15) 0.0270(13) -0.0061(11) -0.0114(11) -0.0052(12)
C2 0.0443(17) 0.077(2) 0.0321(15) -0.0247(15) -0.0039(13) 0.0017(16)
C3 0.0305(14) 0.078(2) 0.0344(15) -0.0201(15) -0.0033(12) 0.0010(14)
C4 0.0281(12) 0.0413(14) 0.0245(12) -0.0060(10) -0.0025(10) -0.0088(11)
C5 0.0276(12) 0.0289(12) 0.0258(12) -0.0042(9) -0.0040(10) -0.0078(9)
C6 0.0224(12) 0.0463(15) 0.0294(13) -0.0101(11) -0.0040(10) -0.0077(11)
C7 0.0215(11) 0.0450(15) 0.0305(13) -0.0109(11) -0.0061(10) -0.0035(10)
C8 0.0327(14) 0.0420(15) 0.0304(13) -0.0063(11) -0.0096(11) -0.0051(11)
C9 0.0437(17) 0.058(2) 0.0502(18) -0.0216(15) -0.0050(14) -0.0028(15)
C10 0.074(3) 0.065(2) 0.069(2) -0.039(2) -0.008(2) -0.007(2)
C11 0.077(3) 0.068(3) 0.072(3) -0.028(2) -0.013(2) -0.030(2)
C12 0.0491(19) 0.072(2) 0.060(2) -0.0175(18) -0.0024(16) -0.0285(17)
C13 0.0281(12) 0.0203(11) 0.0441(15) -0.0048(10) -0.0015(11) -0.0055(9)
C14 0.0379(14) 0.0202(11) 0.0367(14) -0.0032(10) 0.0016(11) -0.0045(10)
C15 0.0493(16) 0.0297(13) 0.0350(14) -0.0092(11) -0.0027(12) -0.0064(12)
C16 0.0515(17) 0.0248(13) 0.0433(16) -0.0134(11) 0.0004(13) -0.0109(12)
C17 0.0369(14) 0.0194(11) 0.0427(15) -0.0066(10) 0.0068(12) -0.0049(10)
C18 0.0343(13) 0.0213(12) 0.0454(15) -0.0033(11) -0.0058(12) -0.0040(10)
C19 0.0452(16) 0.0212(12) 0.067(2) 0.0005(12) -0.0266(15) -0.0092(11)
C20 0.0433(16) 0.0205(12) 0.0497(17) -0.0059(11) 0.0062(13) -0.0041(11)
C21 0.105(3) 0.0462(19) 0.049(2) -0.0089(16) -0.032(2) -0.012(2)

loop_
_atom_type_symbol
_atom_type_description
_atom_type_scat_dispersion_real
_atom_type_scat_dispersion_imag
_atom_type_scat_source
C C 0.0033 0.0016 'International Tables Vol C Tables 4.2.6.8 and 6.1.1.4'
H H 0.0000 0.0000 'International Tables Vol C Tables 4.2.6.8 and 6.1.1.4'
N N 0.0061 0.0033 'International Tables Vol C Tables 4.2.6.8 and 6.1.1.4'
O O 0.0106 0.0060 'International Tables Vol C Tables 4.2.6.8 and 6.1.1.4'
Zn Zn 0.2839 1.4301 'International Tables Vol C Tables 4.2.6.8 and 6.1.1.4'

loop_
_geom_angle_atom_site_label_1
_geom_angle_atom_site_label_2
_geom_angle_atom_site_label_3
_geom_angle
_geom_angle_site_symmetry_1
_geom_angle_site_symmetry_3
O4 Zn1 O1 102.40(9) 1_565 .
O4 Zn1 O5 116.22(10) 1_565 .
O1 Zn1 O5 103.49(9) . .
O4 Zn1 N1 120.76(9) 1_565 .
O1 Zn1 N1 105.48(9) . .
O5 Zn1 N1 106.45(9) . .
O4 Zn1 O3 57.41(8) 1_565 1_565
O1 Zn1 O3 159.79(8) . 1_565
O5 Zn1 O3 86.65(9) . 1_565
N1 Zn1 O3 87.87(9) . 1_565
O4 Zn1 C20 29.08(9) 1_565 1_565
O1 Zn1 C20 131.49(9) . 1_565
O5 Zn1 C20 103.03(9) . 1_565
N1 Zn1 C20 104.89(9) . 1_565
O3 Zn1 C20 28.34(9) 1_565 1_565
O4 Zn1 H1W 130.8 1_565 .
O1 Zn1 H1W 82.6 . .
O5 Zn1 H1W 22.8 . .
N1 Zn1 H1W 104.0 . .
O3 Zn1 H1W 109.3 1_565 .
C20 Zn1 H1W 124.6 1_565 .
C1 N1 C5 119.1(2) . .
C1 N1 Zn1 118.79(17) . .
C5 N1 Zn1 122.01(17) . .
C12 N2 C8 118.0(3) . .
C19 O1 Zn1 116.69(18) . .
C20 O3 Zn1 79.35(16) . 1_545
C20 O4 Zn1 102.08(19) . 1_545
Zn1 O5 H1W 90.6 . .
Zn1 O5 H2W 117.2 . .
H1W O5 H2W 121.6 . .
H3W O6 H4W 91.9 . .
N1 C1 C2 121.4(2) . .
N1 C1 H1 119.3 . .
C2 C1 H1 119.3 . .
C1 C2 C3 119.2(3) . .
C1 C2 H2 120.4 . .
C3 C2 H2 120.4 . .
C2 C3 C4 120.4(3) . .
C2 C3 H3 119.8 . .
C4 C3 H3 119.8 . .
C5 C4 C3 116.5(2) . .
C5 C4 C6 125.0(2) . .
C3 C4 C6 118.4(2) . .
N1 C5 C4 123.1(2) . .
N1 C5 H5 118.5 . .
C4 C5 H5 118.5 . .
C4 C6 C7 121.1(2) . .
C4 C6 C7 115.1(2) . 2_766
C7 C6 C7 90.1(2) . 2_766
C4 C6 H6 109.6 . .
C7 C6 H6 109.6 . .
C7 C6 H6 109.6 2_766 .
C8 C7 C6 117.6(2) . .
C8 C7 C6 113.8(2) . 2_766
C6 C7 C6 89.9(2) . 2_766
C8 C7 H7 111.3 . .
C6 C7 H7 111.3 . .
C6 C7 H7 111.3 2_766 .
N2 C8 C9 121.5(3) . .
N2 C8 C7 118.3(2) . .
C9 C8 C7 119.7(3) . .
C10 C9 C8 119.5(3) . .
C10 C9 H9 120.2 . .
C8 C9 H9 120.2 . .
C11 C10 C9 119.1(3) . .
C11 C10 H10 120.4 . .
C9 C10 H10 120.4 . .
C10 C11 C12 118.2(3) . .
C10 C11 H11 120.9 . .
C12 C11 H11 120.9 . .
N2 C12 C11 123.6(3) . .
N2 C12 H12 118.2 . .
C11 C12 H12 118.2 . .
C14 C13 C18 119.6(2) . .
C14 C13 C19 120.6(2) . .
C18 C13 C19 119.7(2) . .
C13 C14 C15 121.5(2) . .
C13 C14 H14 119.3 . .
C15 C14 H14 119.3 . .
C14 C15 C16 118.0(3) . .
C14 C15 C21 120.8(3) . .
C16 C15 C21 121.1(3) . .
C17 C16 C15 121.3(2) . .
C17 C16 H16 119.3 . .
C15 C16 H16 119.3 . .
C16 C17 C18 119.5(2) . .
C16 C17 C20 120.7(2) . .
C18 C17 C20 119.8(3) . .
C13 C18 C17 120.0(3) . .
C13 C18 H18 120.0 . .
C17 C18 H18 120.0 . .
O2' C19 O1 121.8(4) . .
O1 C19 O2 120.9(4) . .
O2' C19 C13 118.5(4) . .
O1 C19 C13 117.1(3) . .
O2 C19 C13 117.4(4) . .
O3 C20 O4 121.1(3) . .
O3 C20 C17 120.6(3) . .
O4 C20 C17 118.3(3) . .
O3 C20 Zn1 72.31(16) . 1_545
O4 C20 Zn1 48.83(14) . 1_545
C17 C20 Zn1 166.7(2) . 1_545
C15 C21 H21A 109.5 . .
C15 C21 H21B 109.5 . .
H21A C21 H21B 109.5 . .
C15 C21 H21C 109.5 . .
H21A C21 H21C 109.5 . .
H21B C21 H21C 109.5 . .

loop_
_geom_bond_atom_site_label_1
_geom_bond_atom_site_label_2
_geom_bond_distance
_geom_bond_site_symmetry_2
Zn1 O4 1.975(2) 1_565
Zn1 O1 1.9770(18) .
Zn1 O5 2.013(2) .
Zn1 N1 2.031(2) .
Zn1 O3 2.486(2) 1_565
Zn1 C20 2.565(3) 1_565
Zn1 H1W 2.1941 .
N1 C1 1.335(3) .
N1 C5 1.350(3) .
N2 C12 1.338(4) .
N2 C8 1.344(4) .
O1 C19 1.265(3) .
O2 C19 1.351(8) .
O2' C19 1.204(6) .
O3 C20 1.239(4) .
O3 Zn1 2.486(2) 1_545
O4 C20 1.275(3) .
O4 Zn1 1.975(2) 1_545
O5 H1W 0.8499 .
O5 H2W 0.8500 .
O6 H3W 0.8501 .
O6 H4W 0.8500 .
C1 C2 1.372(4) .
C1 H1 0.9400 .
C2 C3 1.382(4) .
C2 H2 0.9400 .
C3 C4 1.389(4) .
C3 H3 0.9400 .
C4 C5 1.383(4) .
C4 C6 1.510(3) .
C5 H5 0.9400 .
C6 C7 1.549(4) .
C6 C7 1.588(4) 2_766
C6 H6 0.9900 .
C7 C8 1.497(4) .
C7 C6 1.587(4) 2_766
C7 H7 0.9900 .
C8 C9 1.385(4) .
C9 C10 1.380(5) .
C9 H9 0.9400 .
C10 C11 1.373(6) .
C10 H10 0.9400 .
C11 C12 1.377(5) .
C11 H11 0.9400 .
C12 H12 0.9400 .
C13 C14 1.385(4) .
C13 C18 1.389(4) .
C13 C19 1.507(3) .
C14 C15 1.390(4) .
C14 H14 0.9400 .
C15 C16 1.391(4) .
C15 C21 1.512(4) .
C16 C17 1.390(4) .
C16 H16 0.9400 .
C17 C18 1.391(4) .
C17 C20 1.494(4) .
C18 H18 0.9400 .
C20 Zn1 2.565(3) 1_545
C21 H21A 0.9700 .
C21 H21B 0.9700 .
C21 H21C 0.9700 .

loop_
_geom_hbond_atom_site_label_D
_geom_hbond_atom_site_label_H
_geom_hbond_atom_site_label_A
_geom_hbond_distance_DH
_geom_hbond_distance_HA
_geom_hbond_distance_DA
_geom_hbond_angle_DHA
_geom_hbond_site_symmetry_A
O5 H2W N2 0.85 1.88 2.722(3) 172.7 1_455
